data_4080081
loop_
_publ_author_name
'Chilleck, Maren A.'
'Braun, Thomas'
'Herrmann, Roy'
'Braun, Beatrice'

_publ_section_title
;
 Zinc Complexes with the N-Donor-Functionalized Cyclopentadienyl Ligand
 C5Me4(CH2)2NMe2
;
_journal_issue 4
_journal_name_full Organometallics
_journal_page_first 1067
_journal_paper_doi 10.1021/om301181e
_journal_volume 32
_journal_year 2013
_chemical_formula_moiety 'C15 H27 N Zn'
_chemical_formula_sum 'C15 H27 N Zn'
_chemical_formula_weight 286.75
_chemical_name_systematic
; 
 ? 
;
_space_group_IT_number 14
_symmetry_cell_setting monoclinic
_symmetry_Int_Tables_number 14
_symmetry_space_group_name_Hall '-P 2ybc'
_symmetry_space_group_name_H-M 'P 1 21/c 1'
_atom_sites_solution_hydrogens geom
_atom_sites_solution_primary direct
_atom_sites_solution_secondary difmap
_audit_creation_method SHELXL-97
_cell_angle_alpha 90.00
_cell_angle_beta 100.803(3)
_cell_angle_gamma 90.00
_cell_formula_units_Z 8
_cell_length_a 14.1101(6)
_cell_length_b 20.5775(6)
_cell_length_c 10.6019(4)
_cell_measurement_reflns_used 28185
_cell_measurement_temperature 100(2)
_cell_measurement_theta_max 28.41
_cell_measurement_theta_min 3.31
_cell_volume 3023.7(2)
_computing_cell_refinement 'STOE X-AREA'
_computing_data_collection 'STOE X-AREA'
_computing_data_reduction 'STOE X-RED'
_computing_structure_refinement 'SHELXL-97 (Sheldrick, 1997)'
_computing_structure_solution SIR97
_diffrn_ambient_temperature 100(2)
_diffrn_measured_fraction_theta_full 0.994
_diffrn_measured_fraction_theta_max 0.994
_diffrn_measurement_device_type 'STOE IPDS2theta'
_diffrn_measurement_method 'rotation method'
_diffrn_radiation_monochromator graphite
_diffrn_radiation_source 'fine-focus sealed tube'
_diffrn_radiation_type MoK\a
_diffrn_radiation_wavelength 0.71073
_diffrn_reflns_av_R_equivalents 0.0581
_diffrn_reflns_av_sigmaI/netI 0.0431
_diffrn_reflns_limit_h_max 18
_diffrn_reflns_limit_h_min -18
_diffrn_reflns_limit_k_max 27
_diffrn_reflns_limit_k_min -25
_diffrn_reflns_limit_l_max 14
_diffrn_reflns_limit_l_min -14
_diffrn_reflns_number 26081
_diffrn_reflns_theta_full 28.38
_diffrn_reflns_theta_max 28.38
_diffrn_reflns_theta_min 3.31
_exptl_absorpt_coefficient_mu 1.606
_exptl_absorpt_correction_T_max 0.7498
_exptl_absorpt_correction_T_min 0.4871
_exptl_absorpt_correction_type numerical
_exptl_absorpt_process_details 'STOE X-RED'
_exptl_crystal_colour colorless
_exptl_crystal_density_diffrn 1.260
_exptl_crystal_density_method 'not measured'
_exptl_crystal_description block
_exptl_crystal_F_000 1232
_exptl_crystal_size_max 0.520
_exptl_crystal_size_mid 0.350
_exptl_crystal_size_min 0.250
_refine_diff_density_max 0.699
_refine_diff_density_min -1.498
_refine_diff_density_rms 0.095
_refine_ls_extinction_coef 0.0057(7)
_refine_ls_extinction_expression Fc^*^=kFc[1+0.001xFc^2^\l^3^/sin(2\q)]^-1/4^
_refine_ls_extinction_method SHELXL
_refine_ls_goodness_of_fit_ref 1.084
_refine_ls_hydrogen_treatment constr
_refine_ls_matrix_type full
_refine_ls_number_parameters 322
_refine_ls_number_reflns 7527
_refine_ls_number_restraints 0
_refine_ls_restrained_S_all 1.084
_refine_ls_R_factor_all 0.0583
_refine_ls_R_factor_gt 0.0451
_refine_ls_shift/su_max 0.001
_refine_ls_shift/su_mean 0.000
_refine_ls_structure_factor_coef Fsqd
_refine_ls_weighting_details 'calc w=1/[\s^2^(Fo^2^)+(0.0764P)^2^+0.0000P] where P=(Fo^2^+2Fc^2^)/3'
_refine_ls_weighting_scheme calc
_refine_ls_wR_factor_gt 0.1153
_refine_ls_wR_factor_ref 0.1231
_reflns_number_gt 6055
_reflns_number_total 7527
_reflns_threshold_expression >2sigma(I)
_cod_data_source_file om301181e_si_001.cif
_cod_data_source_block dh38_231112\complex5
_cod_original_cell_volume 3023.71(19)
_cod_original_sg_symbol_H-M 'P 21/c'
_cod_database_code 4080081

loop_
_symmetry_equiv_pos_as_xyz
'x, y, z'
'-x, y+1/2, -z+1/2'
'-x, -y, -z'
'x, -y-1/2, z-1/2'

loop_
_atom_site_label
_atom_site_type_symbol
_atom_site_fract_x
_atom_site_fract_y
_atom_site_fract_z
_atom_site_U_iso_or_equiv
_atom_site_adp_type
_atom_site_occupancy
_atom_site_symmetry_multiplicity
_atom_site_calc_flag
_atom_site_refinement_flags
C1 C 0.82262(17) 0.80808(11) 0.1848(2) 0.0268(5) Uani 1 1 d .
C2 C 0.75522(16) 0.84519(11) 0.0935(2) 0.0236(4) Uani 1 1 d .
C3 C 0.80553(18) 0.86927(12) -0.0001(2) 0.0284(5) Uani 1 1 d .
C4 C 0.90193(19) 0.85025(13) 0.0315(3) 0.0341(6) Uani 1 1 d .
C5 C 0.91406(18) 0.81341(13) 0.1464(3) 0.0345(6) Uani 1 1 d .
C6 C 0.7972(2) 0.76862(12) 0.2930(2) 0.0362(6) Uani 1 1 d .
H6A H 0.8555 0.7450 0.3363 0.043 Uiso 1 1 calc R
H6B H 0.7482 0.7358 0.2569 0.043 Uiso 1 1 calc R
C7 C 0.7582(2) 0.80896(13) 0.3925(2) 0.0361(6) Uani 1 1 d .
H7A H 0.6903 0.8208 0.3580 0.043 Uiso 1 1 calc R
H7B H 0.7593 0.7825 0.4707 0.043 Uiso 1 1 calc R
C8 C 0.9069(2) 0.85355(14) 0.5130(3) 0.0382(6) Uani 1 1 d .
H8A H 0.9441 0.8936 0.5343 0.057 Uiso 1 1 calc R
H8B H 0.9440 0.8232 0.4701 0.057 Uiso 1 1 calc R
H8C H 0.8938 0.8337 0.5920 0.057 Uiso 1 1 calc R
C9 C 0.7623(2) 0.91673(15) 0.4892(3) 0.0369(6) Uani 1 1 d .
H9A H 0.7494 0.8988 0.5699 0.055 Uiso 1 1 calc R
H9B H 0.7010 0.9271 0.4323 0.055 Uiso 1 1 calc R
H9C H 0.8010 0.9563 0.5070 0.055 Uiso 1 1 calc R
C10 C 0.64732(17) 0.84438(12) 0.0836(2) 0.0277(5) Uani 1 1 d .
H10A H 0.6169 0.8694 0.0081 0.042 Uiso 1 1 calc R
H10B H 0.6308 0.8638 0.1610 0.042 Uiso 1 1 calc R
H10C H 0.6241 0.7994 0.0751 0.042 Uiso 1 1 calc R
C11 C 0.7637(3) 0.91039(14) -0.1145(3) 0.0414(7) Uani 1 1 d .
H11A H 0.8056 0.9480 -0.1189 0.062 Uiso 1 1 calc R
H11B H 0.6993 0.9254 -0.1060 0.062 Uiso 1 1 calc R
H11C H 0.7591 0.8846 -0.1931 0.062 Uiso 1 1 calc R
C12 C 0.9806(2) 0.87101(18) -0.0374(4) 0.0536(9) Uani 1 1 d .
H12A H 0.9585 0.8661 -0.1301 0.080 Uiso 1 1 calc R
H12B H 1.0378 0.8439 -0.0094 0.080 Uiso 1 1 calc R
H12C H 0.9969 0.9166 -0.0175 0.080 Uiso 1 1 calc R
C13 C 1.0080(2) 0.78403(15) 0.2124(4) 0.0495(8) Uani 1 1 d .
H13A H 1.0335 0.7559 0.1521 0.074 Uiso 1 1 calc R
H13B H 0.9972 0.7583 0.2863 0.074 Uiso 1 1 calc R
H13C H 1.0545 0.8187 0.2418 0.074 Uiso 1 1 calc R
C14 C 0.9247(2) 0.98755(13) 0.2516(3) 0.0425(7) Uani 1 1 d .
H14A H 0.9105 1.0072 0.1648 0.051 Uiso 1 1 calc R
H14B H 0.9019 1.0182 0.3114 0.051 Uiso 1 1 calc R
C15 C 1.0317(2) 0.97991(17) 0.2910(4) 0.0566(9) Uani 1 1 d .
H15A H 1.0478 0.9702 0.3830 0.085 Uiso 1 1 calc R
H15B H 1.0636 1.0203 0.2733 0.085 Uiso 1 1 calc R
H15C H 1.0536 0.9442 0.2424 0.085 Uiso 1 1 calc R
C16 C 0.32507(16) 0.69421(10) 0.2169(2) 0.0220(4) Uani 1 1 d .
C17 C 0.42706(16) 0.69182(11) 0.2174(2) 0.0232(4) Uani 1 1 d .
C18 C 0.44058(17) 0.65599(11) 0.1079(2) 0.0249(4) Uani 1 1 d .
C19 C 0.35014(17) 0.63439(11) 0.0425(2) 0.0253(4) Uani 1 1 d .
C20 C 0.27845(16) 0.65671(11) 0.1095(2) 0.0236(4) Uani 1 1 d .
C21 C 0.27630(17) 0.73099(11) 0.3097(2) 0.0263(5) Uani 1 1 d .
H21A H 0.2241 0.7580 0.2606 0.032 Uiso 1 1 calc R
H21B H 0.3238 0.7606 0.3612 0.032 Uiso 1 1 calc R
C22 C 0.23356(17) 0.68665(12) 0.4009(2) 0.0282(5) Uani 1 1 d .
H22A H 0.2140 0.7132 0.4695 0.034 Uiso 1 1 calc R
H22B H 0.1752 0.6649 0.3527 0.034 Uiso 1 1 calc R
C23 C 0.2562(2) 0.58370(14) 0.5156(3) 0.0372(6) Uani 1 1 d .
H23A H 0.3048 0.5521 0.5555 0.056 Uiso 1 1 calc R
H23B H 0.2098 0.5623 0.4481 0.056 Uiso 1 1 calc R
H23C H 0.2224 0.6012 0.5809 0.056 Uiso 1 1 calc R
C24 C 0.37835(18) 0.66528(12) 0.5600(2) 0.0296(5) Uani 1 1 d .
H24A H 0.3485 0.6806 0.6309 0.044 Uiso 1 1 calc R
H24B H 0.4091 0.7019 0.5243 0.044 Uiso 1 1 calc R
H24C H 0.4270 0.6322 0.5918 0.044 Uiso 1 1 calc R
C25 C 0.50316(17) 0.73347(12) 0.2979(2) 0.0286(5) Uani 1 1 d .
H25A H 0.5647 0.7100 0.3143 0.043 Uiso 1 1 calc R
H25B H 0.4837 0.7435 0.3797 0.043 Uiso 1 1 calc R
H25C H 0.5106 0.7739 0.2520 0.043 Uiso 1 1 calc R
C26 C 0.53655(19) 0.64099(13) 0.0727(2) 0.0326(5) Uani 1 1 d .
H26A H 0.5697 0.6077 0.1309 0.049 Uiso 1 1 calc R
H26B H 0.5759 0.6805 0.0801 0.049 Uiso 1 1 calc R
H26C H 0.5266 0.6250 -0.0159 0.049 Uiso 1 1 calc R
C27 C 0.3318(2) 0.59157(13) -0.0743(2) 0.0340(6) Uani 1 1 d .
H27A H 0.3722 0.6058 -0.1349 0.051 Uiso 1 1 calc R
H27B H 0.2637 0.5945 -0.1154 0.051 Uiso 1 1 calc R
H27C H 0.3475 0.5465 -0.0488 0.051 Uiso 1 1 calc R
C28 C 0.17151(17) 0.64784(12) 0.0671(2) 0.0293(5) Uani 1 1 d .
H28A H 0.1497 0.6715 -0.0133 0.044 Uiso 1 1 calc R
H28B H 0.1381 0.6647 0.1334 0.044 Uiso 1 1 calc R
H28C H 0.1569 0.6015 0.0536 0.044 Uiso 1 1 calc R
C29 C 0.4022(2) 0.50841(11) 0.3126(2) 0.0299(5) Uani 1 1 d .
H29A H 0.4279 0.4977 0.4037 0.036 Uiso 1 1 calc R
H29B H 0.3420 0.4833 0.2860 0.036 Uiso 1 1 calc R
C30 C 0.4750(2) 0.48561(12) 0.2327(3) 0.0338(5) Uani 1 1 d .
H30A H 0.4525 0.4978 0.1427 0.051 Uiso 1 1 calc R
H30B H 0.4819 0.4383 0.2394 0.051 Uiso 1 1 calc R
H30C H 0.5376 0.5061 0.2646 0.051 Uiso 1 1 calc R
N1 N 0.81508(14) 0.86890(10) 0.42691(18) 0.0274(4) Uani 1 1 d .
N2 N 0.30390(14) 0.63693(9) 0.45936(17) 0.0243(4) Uani 1 1 d .
Zn1 Zn 0.85173(2) 0.906239(13) 0.24886(3) 0.02450(10) Uani 1 1 d .
Zn2 Zn 0.36987(2) 0.601363(12) 0.30138(3) 0.02569(10) Uani 1 1 d .

loop_
_atom_site_aniso_label
_atom_site_aniso_U_11
_atom_site_aniso_U_22
_atom_site_aniso_U_33
_atom_site_aniso_U_23
_atom_site_aniso_U_13
_atom_site_aniso_U_12
C1 0.0264(11) 0.0228(10) 0.0286(11) -0.0054(8) -0.0016(9) 0.0010(9)
C2 0.0223(10) 0.0258(10) 0.0219(9) -0.0039(8) 0.0026(8) 0.0007(8)
C3 0.0330(12) 0.0303(11) 0.0229(10) -0.0074(9) 0.0081(9) -0.0029(10)
C4 0.0287(12) 0.0392(13) 0.0368(13) -0.0158(11) 0.0124(10) -0.0071(11)
C5 0.0215(11) 0.0322(12) 0.0470(14) -0.0137(11) -0.0007(10) 0.0045(9)
C6 0.0440(15) 0.0263(11) 0.0331(12) 0.0051(10) -0.0061(11) -0.0073(11)
C7 0.0394(14) 0.0415(14) 0.0258(11) 0.0081(10) 0.0021(10) -0.0141(12)
C8 0.0299(13) 0.0457(15) 0.0337(13) 0.0023(11) -0.0076(10) 0.0029(11)
C9 0.0270(13) 0.0569(16) 0.0267(12) -0.0044(11) 0.0045(10) 0.0016(12)
C10 0.0241(11) 0.0298(11) 0.0280(11) -0.0037(9) 0.0016(9) 0.0001(9)
C11 0.0596(19) 0.0397(14) 0.0251(12) -0.0010(10) 0.0087(12) -0.0078(13)
C12 0.0440(17) 0.067(2) 0.0571(19) -0.0239(17) 0.0291(15) -0.0157(16)
C13 0.0263(13) 0.0456(16) 0.070(2) -0.0206(15) -0.0091(13) 0.0107(12)
C14 0.0347(14) 0.0253(12) 0.0675(19) 0.0019(12) 0.0092(13) -0.0047(11)
C15 0.0401(17) 0.0522(18) 0.071(2) 0.0079(17) -0.0071(16) -0.0207(15)
C16 0.0227(10) 0.0229(10) 0.0197(9) 0.0016(8) 0.0021(8) 0.0021(8)
C17 0.0216(10) 0.0245(10) 0.0228(10) 0.0035(8) 0.0024(8) -0.0003(8)
C18 0.0239(11) 0.0274(10) 0.0239(10) 0.0058(8) 0.0055(8) 0.0039(9)
C19 0.0294(12) 0.0273(10) 0.0186(9) 0.0022(8) 0.0031(8) 0.0024(9)
C20 0.0228(10) 0.0251(10) 0.0211(9) 0.0014(8) 0.0000(8) 0.0006(8)
C21 0.0257(11) 0.0280(11) 0.0247(10) -0.0010(9) 0.0031(9) 0.0045(9)
C22 0.0228(11) 0.0361(12) 0.0261(10) -0.0034(9) 0.0057(9) 0.0018(9)
C23 0.0414(15) 0.0413(14) 0.0292(12) 0.0019(11) 0.0079(11) -0.0132(12)
C24 0.0298(12) 0.0359(12) 0.0217(10) -0.0013(9) 0.0008(9) -0.0040(10)
C25 0.0239(11) 0.0328(12) 0.0272(11) 0.0038(9) -0.0005(9) -0.0035(9)
C26 0.0294(12) 0.0364(13) 0.0343(12) 0.0060(10) 0.0115(10) 0.0053(10)
C27 0.0407(14) 0.0367(13) 0.0242(11) -0.0028(9) 0.0052(10) 0.0029(11)
C28 0.0236(11) 0.0343(12) 0.0271(11) -0.0001(9) -0.0027(9) 0.0003(9)
C29 0.0385(14) 0.0213(10) 0.0298(11) 0.0011(9) 0.0061(10) 0.0036(9)
C30 0.0370(14) 0.0284(11) 0.0365(13) 0.0011(10) 0.0083(11) 0.0068(10)
N1 0.0233(10) 0.0359(10) 0.0212(9) 0.0024(8) -0.0006(7) -0.0034(8)
N2 0.0242(9) 0.0281(9) 0.0206(8) -0.0016(7) 0.0045(7) -0.0023(8)
Zn1 0.02352(15) 0.02449(15) 0.02593(15) -0.00337(9) 0.00579(11) -0.00330(10)
Zn2 0.03287(17) 0.02218(15) 0.02258(15) 0.00094(9) 0.00659(11) 0.00313(10)

loop_
_atom_type_symbol
_atom_type_description
_atom_type_scat_dispersion_real
_atom_type_scat_dispersion_imag
_atom_type_scat_source
C C 0.0033 0.0016 'International Tables Vol C Tables 4.2.6.8 and 6.1.1.4'
H H 0.0000 0.0000 'International Tables Vol C Tables 4.2.6.8 and 6.1.1.4'
N N 0.0061 0.0033 'International Tables Vol C Tables 4.2.6.8 and 6.1.1.4'
Zn Zn 0.2839 1.4301 'International Tables Vol C Tables 4.2.6.8 and 6.1.1.4'

loop_
_exptl_crystal_face_index_h
_exptl_crystal_face_index_k
_exptl_crystal_face_index_l
_exptl_crystal_face_perp_dist
0 -1 0 0.1180
0 1 0 0.0620
-5 2 4 0.2110
5 -2 -4 0.2110
2 -1 1 0.2570
-2 1 -1 0.2690
3 4 -3 0.1720
-2 -6 3 0.2060
-3 -4 0 0.2570
3 4 0 0.2220
3 8 2 0.1880
-3 -9 -2 0.2040
-1 6 5 0.2290
-1 5 -6 0.2380

loop_
_geom_angle_atom_site_label_1
_geom_angle_atom_site_label_2
_geom_angle_atom_site_label_3
_geom_angle
C5 C1 C2 106.5(2)
C5 C1 C6 128.1(2)
C2 C1 C6 125.2(2)
C5 C1 Zn1 83.59(14)
C2 C1 Zn1 77.12(13)
C6 C1 Zn1 109.03(16)
C3 C2 C1 107.6(2)
C3 C2 C10 126.1(2)
C1 C2 C10 124.8(2)
C3 C2 Zn1 90.21(14)
C1 C2 Zn1 65.26(12)
C10 C2 Zn1 120.67(15)
C4 C3 C2 109.2(2)
C4 C3 C11 124.7(3)
C2 C3 C11 126.2(2)
C3 C4 C5 108.2(2)
C3 C4 C12 125.4(3)
C5 C4 C12 126.1(3)
C4 C5 C1 108.4(2)
C4 C5 C13 124.6(3)
C1 C5 C13 126.9(3)
C4 C5 Zn1 88.19(15)
C1 C5 Zn1 60.86(12)
C13 C5 Zn1 117.82(18)
C1 C6 C7 113.7(2)
C1 C6 H6A 108.8
C7 C6 H6A 108.8
C1 C6 H6B 108.8
C7 C6 H6B 108.8
H6A C6 H6B 107.7
N1 C7 C6 112.0(2)
N1 C7 H7A 109.2
C6 C7 H7A 109.2
N1 C7 H7B 109.2
C6 C7 H7B 109.2
H7A C7 H7B 107.9
N1 C8 H8A 109.5
N1 C8 H8B 109.5
H8A C8 H8B 109.5
N1 C8 H8C 109.5
H8A C8 H8C 109.5
H8B C8 H8C 109.5
N1 C9 H9A 109.5
N1 C9 H9B 109.5
H9A C9 H9B 109.5
N1 C9 H9C 109.5
H9A C9 H9C 109.5
H9B C9 H9C 109.5
C2 C10 H10A 109.5
C2 C10 H10B 109.5
H10A C10 H10B 109.5
C2 C10 H10C 109.5
H10A C10 H10C 109.5
H10B C10 H10C 109.5
C3 C11 H11A 109.5
C3 C11 H11B 109.5
H11A C11 H11B 109.5
C3 C11 H11C 109.5
H11A C11 H11C 109.5
H11B C11 H11C 109.5
C4 C12 H12A 109.5
C4 C12 H12B 109.5
H12A C12 H12B 109.5
C4 C12 H12C 109.5
H12A C12 H12C 109.5
H12B C12 H12C 109.5
C5 C13 H13A 109.5
C5 C13 H13B 109.5
H13A C13 H13B 109.5
C5 C13 H13C 109.5
H13A C13 H13C 109.5
H13B C13 H13C 109.5
C15 C14 Zn1 114.4(2)
C15 C14 H14A 108.7
Zn1 C14 H14A 108.7
C15 C14 H14B 108.7
Zn1 C14 H14B 108.7
H14A C14 H14B 107.6
C14 C15 H15A 109.5
C14 C15 H15B 109.5
H15A C15 H15B 109.5
C14 C15 H15C 109.5
H15A C15 H15C 109.5
H15B C15 H15C 109.5
C20 C16 C17 107.16(19)
C20 C16 C21 126.4(2)
C17 C16 C21 126.42(19)
C20 C16 Zn2 84.71(13)
C17 C16 Zn2 75.69(12)
C21 C16 Zn2 107.96(14)
C18 C17 C16 107.62(19)
C18 C17 C25 124.6(2)
C16 C17 C25 126.1(2)
C18 C17 Zn2 90.40(14)
C16 C17 Zn2 66.52(12)
C25 C17 Zn2 120.72(15)
C19 C18 C17 108.6(2)
C19 C18 C26 126.1(2)
C17 C18 C26 125.2(2)
C18 C19 C20 108.5(2)
C18 C19 C27 126.3(2)
C20 C19 C27 125.1(2)
C19 C20 C16 108.0(2)
C19 C20 C28 125.6(2)
C16 C20 C28 126.1(2)
C19 C20 Zn2 87.24(13)
C16 C20 Zn2 60.14(11)
C28 C20 Zn2 121.98(16)
C16 C21 C22 113.24(19)
C16 C21 H21A 108.9
C22 C21 H21A 108.9
C16 C21 H21B 108.9
C22 C21 H21B 108.9
H21A C21 H21B 107.7
N2 C22 C21 111.35(19)
N2 C22 H22A 109.4
C21 C22 H22A 109.4
N2 C22 H22B 109.4
C21 C22 H22B 109.4
H22A C22 H22B 108.0
N2 C23 H23A 109.5
N2 C23 H23B 109.5
H23A C23 H23B 109.5
N2 C23 H23C 109.5
H23A C23 H23C 109.5
H23B C23 H23C 109.5
N2 C24 H24A 109.5
N2 C24 H24B 109.5
H24A C24 H24B 109.5
N2 C24 H24C 109.5
H24A C24 H24C 109.5
H24B C24 H24C 109.5
C17 C25 H25A 109.5
C17 C25 H25B 109.5
H25A C25 H25B 109.5
C17 C25 H25C 109.5
H25A C25 H25C 109.5
H25B C25 H25C 109.5
C18 C26 H26A 109.5
C18 C26 H26B 109.5
H26A C26 H26B 109.5
C18 C26 H26C 109.5
H26A C26 H26C 109.5
H26B C26 H26C 109.5
C19 C27 H27A 109.5
C19 C27 H27B 109.5
H27A C27 H27B 109.5
C19 C27 H27C 109.5
H27A C27 H27C 109.5
H27B C27 H27C 109.5
C20 C28 H28A 109.5
C20 C28 H28B 109.5
H28A C28 H28B 109.5
C20 C28 H28C 109.5
H28A C28 H28C 109.5
H28B C28 H28C 109.5
C30 C29 Zn2 116.06(18)
C30 C29 H29A 108.3
Zn2 C29 H29A 108.3
C30 C29 H29B 108.3
Zn2 C29 H29B 108.3
H29A C29 H29B 107.4
C29 C30 H30A 109.5
C29 C30 H30B 109.5
H30A C30 H30B 109.5
C29 C30 H30C 109.5
H30A C30 H30C 109.5
H30B C30 H30C 109.5
C9 N1 C8 109.1(2)
C9 N1 C7 111.9(2)
C8 N1 C7 110.4(2)
C9 N1 Zn1 112.06(16)
C8 N1 Zn1 106.70(16)
C7 N1 Zn1 106.55(14)
C23 N2 C24 108.68(19)
C23 N2 C22 111.3(2)
C24 N2 C22 111.22(18)
C23 N2 Zn2 110.74(16)
C24 N2 Zn2 109.84(15)
C22 N2 Zn2 104.99(13)
C14 Zn1 C1 151.19(12)
C14 Zn1 N1 119.67(12)
C1 Zn1 N1 83.12(9)
C14 Zn1 C2 135.55(12)
C1 Zn1 C2 37.62(8)
N1 Zn1 C2 102.82(8)
C14 Zn1 C5 116.23(12)
C1 Zn1 C5 35.55(9)
N1 Zn1 C5 105.80(9)
C2 Zn1 C5 57.93(8)
C29 Zn2 C16 159.30(9)
C29 Zn2 N2 113.97(9)
C16 Zn2 N2 83.56(8)
C29 Zn2 C17 136.44(10)
C16 Zn2 C17 37.79(8)
N2 Zn2 C17 104.99(8)
C29 Zn2 C20 125.29(9)
C16 Zn2 C20 35.15(7)
N2 Zn2 C20 104.15(7)
C17 Zn2 C20 57.99(8)

loop_
_geom_bond_atom_site_label_1
_geom_bond_atom_site_label_2
_geom_bond_distance
C1 C5 1.428(4)
C1 C2 1.442(3)
C1 C6 1.502(4)
C1 Zn1 2.146(2)
C2 C3 1.414(3)
C2 C10 1.506(3)
C2 Zn1 2.303(2)
C3 C4 1.395(4)
C3 C11 1.505(4)
C4 C5 1.417(4)
C4 C12 1.500(4)
C5 C13 1.505(4)
C5 Zn1 2.441(2)
C6 C7 1.524(4)
C6 H6A 0.9900
C6 H6B 0.9900
C7 N1 1.480(3)
C7 H7A 0.9900
C7 H7B 0.9900
C8 N1 1.473(3)
C8 H8A 0.9800
C8 H8B 0.9800
C8 H8C 0.9800
C9 N1 1.464(3)
C9 H9A 0.9800
C9 H9B 0.9800
C9 H9C 0.9800
C10 H10A 0.9800
C10 H10B 0.9800
C10 H10C 0.9800
C11 H11A 0.9800
C11 H11B 0.9800
C11 H11C 0.9800
C12 H12A 0.9800
C12 H12B 0.9800
C12 H12C 0.9800
C13 H13A 0.9800
C13 H13B 0.9800
C13 H13C 0.9800
C14 C15 1.497(4)
C14 Zn1 1.962(3)
C14 H14A 0.9900
C14 H14B 0.9900
C15 H15A 0.9800
C15 H15B 0.9800
C15 H15C 0.9800
C16 C20 1.430(3)
C16 C17 1.439(3)
C16 C21 1.506(3)
C16 Zn2 2.154(2)
C17 C18 1.418(3)
C17 C25 1.507(3)
C17 Zn2 2.276(2)
C18 C19 1.406(3)
C18 C26 1.503(3)
C19 C20 1.417(3)
C19 C27 1.502(3)
C20 C28 1.503(3)
C20 Zn2 2.473(2)
C21 C22 1.532(3)
C21 H21A 0.9900
C21 H21B 0.9900
C22 N2 1.478(3)
C22 H22A 0.9900
C22 H22B 0.9900
C23 N2 1.469(3)
C23 H23A 0.9800
C23 H23B 0.9800
C23 H23C 0.9800
C24 N2 1.470(3)
C24 H24A 0.9800
C24 H24B 0.9800
C24 H24C 0.9800
C25 H25A 0.9800
C25 H25B 0.9800
C25 H25C 0.9800
C26 H26A 0.9800
C26 H26B 0.9800
C26 H26C 0.9800
C27 H27A 0.9800
C27 H27B 0.9800
C27 H27C 0.9800
C28 H28A 0.9800
C28 H28B 0.9800
C28 H28C 0.9800
C29 C30 1.523(4)
C29 Zn2 1.965(2)
C29 H29A 0.9900
C29 H29B 0.9900
C30 H30A 0.9800
C30 H30B 0.9800
C30 H30C 0.9800
N1 Zn1 2.188(2)
N2 Zn2 2.1890(19)

loop_
_geom_torsion_atom_site_label_1
_geom_torsion_atom_site_label_2
_geom_torsion_atom_site_label_3
_geom_torsion_atom_site_label_4
_geom_torsion
C5 C1 C2 C3 2.6(2)
C6 C1 C2 C3 -173.8(2)
Zn1 C1 C2 C3 81.84(16)
C5 C1 C2 C10 169.5(2)
C6 C1 C2 C10 -7.0(4)
Zn1 C1 C2 C10 -111.3(2)
C5 C1 C2 Zn1 -79.20(16)
C6 C1 C2 Zn1 104.4(2)
C1 C2 C3 C4 -1.8(3)
C10 C2 C3 C4 -168.4(2)
Zn1 C2 C3 C4 62.28(19)
C1 C2 C3 C11 179.7(2)
C10 C2 C3 C11 13.1(4)
Zn1 C2 C3 C11 -116.3(2)
C2 C3 C4 C5 0.1(3)
C11 C3 C4 C5 178.7(2)
C2 C3 C4 C12 -174.3(2)
C11 C3 C4 C12 4.3(4)
C3 C4 C5 C1 1.5(3)
C12 C4 C5 C1 175.9(2)
C3 C4 C5 C13 -179.9(2)
C12 C4 C5 C13 -5.5(4)
C3 C4 C5 Zn1 -56.86(19)
C12 C4 C5 Zn1 117.5(3)
C2 C1 C5 C4 -2.6(3)
C6 C1 C5 C4 173.7(2)
Zn1 C1 C5 C4 -77.06(18)
C2 C1 C5 C13 178.9(2)
C6 C1 C5 C13 -4.8(4)
Zn1 C1 C5 C13 104.5(3)
C2 C1 C5 Zn1 74.49(15)
C6 C1 C5 Zn1 -109.2(2)
C5 C1 C6 C7 120.9(3)
C2 C1 C6 C7 -63.4(3)
Zn1 C1 C6 C7 24.0(3)
C1 C6 C7 N1 -44.1(3)
C20 C16 C17 C18 2.8(2)
C21 C16 C17 C18 -175.5(2)
Zn2 C16 C17 C18 82.53(16)
C20 C16 C17 C25 168.4(2)
C21 C16 C17 C25 -9.9(3)
Zn2 C16 C17 C25 -111.9(2)
C20 C16 C17 Zn2 -79.73(15)
C21 C16 C17 Zn2 102.0(2)
C16 C17 C18 C19 -2.0(2)
C25 C17 C18 C19 -167.8(2)
Zn2 C17 C18 C19 63.45(17)
C16 C17 C18 C26 -179.0(2)
C25 C17 C18 C26 15.1(3)
Zn2 C17 C18 C26 -113.6(2)
C17 C18 C19 C20 0.4(3)
C26 C18 C19 C20 177.4(2)
C17 C18 C19 C27 -176.3(2)
C26 C18 C19 C27 0.8(4)
C18 C19 C20 C16 1.4(3)
C27 C19 C20 C16 178.1(2)
C18 C19 C20 C28 175.9(2)
C27 C19 C20 C28 -7.4(4)
C18 C19 C20 Zn2 -55.94(17)
C27 C19 C20 Zn2 120.8(2)
C17 C16 C20 C19 -2.6(2)
C21 C16 C20 C19 175.7(2)
Zn2 C16 C20 C19 -75.82(17)
C17 C16 C20 C28 -177.1(2)
C21 C16 C20 C28 1.2(4)
Zn2 C16 C20 C28 109.7(2)
C17 C16 C20 Zn2 73.24(14)
C21 C16 C20 Zn2 -108.5(2)
C20 C16 C21 C22 71.9(3)
C17 C16 C21 C22 -110.1(2)
Zn2 C16 C21 C22 -24.9(2)
C16 C21 C22 N2 48.2(3)
C6 C7 N1 C9 162.2(2)
C6 C7 N1 C8 -76.1(3)
C6 C7 N1 Zn1 39.4(2)
C21 C22 N2 C23 -163.5(2)
C21 C22 N2 C24 75.1(2)
C21 C22 N2 Zn2 -43.6(2)
C15 C14 Zn1 C1 -55.3(4)
C15 C14 Zn1 N1 83.2(3)
C15 C14 Zn1 C2 -115.8(3)
C15 C14 Zn1 C5 -45.8(3)
C5 C1 Zn1 C14 14.8(3)
C2 C1 Zn1 C14 -93.9(3)
C6 C1 Zn1 C14 142.9(2)
C5 C1 Zn1 N1 -129.84(16)
C2 C1 Zn1 N1 121.52(15)
C6 C1 Zn1 N1 -1.67(17)
C5 C1 Zn1 C2 108.6(2)
C6 C1 Zn1 C2 -123.2(2)
C2 C1 Zn1 C5 -108.6(2)
C6 C1 Zn1 C5 128.2(2)
C9 N1 Zn1 C14 55.52(19)
C8 N1 Zn1 C14 -63.8(2)
C7 N1 Zn1 C14 178.24(17)
C9 N1 Zn1 C1 -143.21(17)
C8 N1 Zn1 C1 97.42(17)
C7 N1 Zn1 C1 -20.50(17)
C9 N1 Zn1 C2 -110.96(16)
C8 N1 Zn1 C2 129.67(16)
C7 N1 Zn1 C2 11.75(18)
C9 N1 Zn1 C5 -170.86(16)
C8 N1 Zn1 C5 69.78(17)
C7 N1 Zn1 C5 -48.14(18)
C3 C2 Zn1 C14 27.3(2)
C1 C2 Zn1 C14 136.63(18)
C10 C2 Zn1 C14 -106.1(2)
C3 C2 Zn1 C1 -109.3(2)
C10 C2 Zn1 C1 117.3(2)
C3 C2 Zn1 N1 -169.57(14)
C1 C2 Zn1 N1 -60.23(16)
C10 C2 Zn1 N1 57.04(19)
C3 C2 Zn1 C5 -68.80(16)
C1 C2 Zn1 C5 40.55(15)
C10 C2 Zn1 C5 157.8(2)
C4 C5 Zn1 C14 -59.80(19)
C1 C5 Zn1 C14 -172.12(16)
C13 C5 Zn1 C14 69.0(3)
C4 C5 Zn1 C1 112.3(2)
C13 C5 Zn1 C1 -118.9(3)
C4 C5 Zn1 N1 164.72(15)
C1 C5 Zn1 N1 52.40(16)
C13 C5 Zn1 N1 -66.5(3)
C4 C5 Zn1 C2 69.28(16)
C1 C5 Zn1 C2 -43.05(14)
C13 C5 Zn1 C2 -161.9(3)
C30 C29 Zn2 C16 52.5(4)
C30 C29 Zn2 N2 -161.43(17)
C30 C29 Zn2 C17 -10.0(3)
C30 C29 Zn2 C20 68.6(2)
C20 C16 Zn2 C29 23.1(4)
C17 C16 Zn2 C29 -86.1(3)
C21 C16 Zn2 C29 149.7(3)
C20 C16 Zn2 N2 -125.99(14)
C17 C16 Zn2 N2 124.78(13)
C21 C16 Zn2 N2 0.62(15)
C20 C16 Zn2 C17 109.23(19)
C21 C16 Zn2 C17 -124.2(2)
C17 C16 Zn2 C20 -109.23(19)
C21 C16 Zn2 C20 126.6(2)
C23 N2 Zn2 C29 -24.85(19)
C24 N2 Zn2 C29 95.20(17)
C22 N2 Zn2 C29 -145.13(15)
C23 N2 Zn2 C16 143.70(17)
C24 N2 Zn2 C16 -96.26(16)
C22 N2 Zn2 C16 23.41(14)
C23 N2 Zn2 C17 175.10(16)
C24 N2 Zn2 C17 -64.86(16)
C22 N2 Zn2 C17 54.81(15)
C23 N2 Zn2 C20 114.99(17)
C24 N2 Zn2 C20 -124.97(15)
C22 N2 Zn2 C20 -5.30(15)
C18 C17 Zn2 C29 40.14(19)
C16 C17 Zn2 C29 149.22(15)
C25 C17 Zn2 C29 -91.5(2)
C18 C17 Zn2 C16 -109.08(18)
C25 C17 Zn2 C16 119.2(2)
C18 C17 Zn2 N2 -166.75(13)
C16 C17 Zn2 N2 -57.67(13)
C25 C17 Zn2 N2 61.57(19)
C18 C17 Zn2 C20 -69.22(14)
C16 C17 Zn2 C20 39.86(12)
C25 C17 Zn2 C20 159.1(2)
C19 C20 Zn2 C29 -57.60(18)
C16 C20 Zn2 C29 -170.21(15)
C28 C20 Zn2 C29 73.5(2)
C19 C20 Zn2 C16 112.6(2)
C28 C20 Zn2 C16 -116.3(2)
C19 C20 Zn2 N2 168.63(13)
C16 C20 Zn2 N2 56.02(15)
C28 C20 Zn2 N2 -60.31(19)
C19 C20 Zn2 C17 69.60(15)
C16 C20 Zn2 C17 -43.02(14)
C28 C20 Zn2 C17 -159.3(2)
